data_2209850
loop_
_publ_author_name
'Whiteaker, Laura R.'
'Pal Chaudhuri, Urmila'
'Powell, Douglas R.'
'Houser, Robert P.'

_publ_section_title
;
 2,2,2-Triphenyl-<i>N</i>-(2-pyridylmethyl)acetamide
;
_journal_issue 8
_journal_name_full 'Acta Crystallographica Section E'
_journal_page_first o3339
_journal_page_last o3340
_journal_paper_doi 10.1107/S1600536806026109
_journal_volume 62
_journal_year 2006
_chemical_formula_moiety 'C26 H22 N2 O'
_chemical_formula_sum 'C26 H22 N2 O'
_chemical_formula_weight 378.46
_chemical_name_systematic
;
 2,2,2-triphenyl-N-(2-pyridylmethyl)acetamide
;
_space_group_IT_number 14
_symmetry_cell_setting monoclinic
_symmetry_space_group_name_Hall '-P 2yn'
_symmetry_space_group_name_H-M 'P 1 21/n 1'
_atom_sites_solution_hydrogens mixed
_atom_sites_solution_primary direct
_atom_sites_solution_secondary difmap
_cell_angle_alpha 90.00
_cell_angle_beta 106.657(2)
_cell_angle_gamma 90.00
_cell_formula_units_Z 4
_cell_length_a 8.6013(11)
_cell_length_b 17.895(2)
_cell_length_c 13.4072(17)
_cell_measurement_reflns_used 9735
_cell_measurement_temperature 100(2)
_cell_measurement_theta_max 28.25
_cell_measurement_theta_min 2.53
_cell_volume 1977.0(4)
_computing_cell_refinement 'SAINT (Bruker, 1998)'
_computing_data_collection 'SMART (Bruker, 1998)'
_computing_data_reduction SAINT
_computing_molecular_graphics 'SHELXTL (Sheldrick, 2000)'
_computing_publication_material SHELXTL
_computing_structure_refinement 'SHELXL97 (Sheldrick, 1997)'
_computing_structure_solution 'SHELXS97 (Sheldrick, 1997)'
_diffrn_ambient_temperature 100(2)
_diffrn_measured_fraction_theta_full 0.999
_diffrn_measured_fraction_theta_max 0.999
_diffrn_measurement_device_type 'Bruker APEX CCD'
_diffrn_measurement_method \w
_diffrn_radiation_monochromator graphite
_diffrn_radiation_source 'fine-focus sealed tube'
_diffrn_radiation_type MoK\a
_diffrn_radiation_wavelength 0.71073
_diffrn_reflns_av_R_equivalents 0.0254
_diffrn_reflns_av_sigmaI/netI 0.0169
_diffrn_reflns_limit_h_max 10
_diffrn_reflns_limit_h_min -10
_diffrn_reflns_limit_k_max 22
_diffrn_reflns_limit_k_min -21
_diffrn_reflns_limit_l_max 16
_diffrn_reflns_limit_l_min -16
_diffrn_reflns_number 20831
_diffrn_reflns_theta_full 26.00
_diffrn_reflns_theta_max 26.00
_diffrn_reflns_theta_min 1.95
_diffrn_standards_decay_% 0
_exptl_absorpt_coefficient_mu 0.078
_exptl_absorpt_correction_T_max 0.973
_exptl_absorpt_correction_T_min 0.956
_exptl_absorpt_correction_type multi-scan
_exptl_absorpt_process_details 'SADABS (Sheldrick, 2002)'
_exptl_crystal_colour brown
_exptl_crystal_density_diffrn 1.271
_exptl_crystal_density_method 'not measured'
_exptl_crystal_description block
_exptl_crystal_F_000 800
_exptl_crystal_size_max 0.58
_exptl_crystal_size_mid 0.45
_exptl_crystal_size_min 0.35
_refine_diff_density_max 0.251
_refine_diff_density_min -0.212
_refine_ls_extinction_coef 0.0262(18)
_refine_ls_extinction_expression Fc^*^=kFc[1+0.001xFc^2^\l^3^/sin(2\q)]^-1/4^
_refine_ls_extinction_method SHELXL
_refine_ls_goodness_of_fit_ref 1.008
_refine_ls_hydrogen_treatment mixed
_refine_ls_matrix_type full
_refine_ls_number_parameters 266
_refine_ls_number_reflns 3897
_refine_ls_number_restraints 0
_refine_ls_restrained_S_all 1.008
_refine_ls_R_factor_all 0.0380
_refine_ls_R_factor_gt 0.0360
_refine_ls_shift/su_max 0.001
_refine_ls_shift/su_mean 0.000
_refine_ls_structure_factor_coef Fsqd
_refine_ls_weighting_details 'calc w=1/[\s^2^(Fo^2^)+(0.0460P)^2^+0.7000P] where P=(Fo^2^+2Fc^2^)/3'
_refine_ls_weighting_scheme calc
_refine_ls_wR_factor_gt 0.0906
_refine_ls_wR_factor_ref 0.0923
_reflns_number_gt 3660
_reflns_number_total 3897
_reflns_threshold_expression I>2\s(I)
_cod_data_source_file hb2101.cif
_cod_data_source_block II
_cod_depositor_comments
;
The following automatic conversions were performed:
'_symmetry_cell_setting' value 'Monoclinic' changed to 'monoclinic'
according to '/home/saulius/struct/CIF-dictionaries/cif_core.dic'
dictionary named 'cif_core.dic' version 2.4.1 from 2010-06-29.

Automatic conversion script
Id: cif_fix_enum 1527 2010-12-29 10:47:43Z saulius 

The following automatic conversions were performed:

'_symmetry_cell_setting' value 'Monoclinic' changed to 'monoclinic'
according to /home/saulius/struct/CIF-dictionaries/cif_core.dic
dictionary named 'cif_core.dic' version 2.4.1 from 2010-06-29.

Automatic conversion script
Id: cif_fix_values 1715 2011-07-08 13:25:40Z adriana 

The following automatic conversions were performed:

'_atom_sites_solution_hydrogens' value 'difmap and geom' was changed
to 'mixed'.

Automatic conversion script
Id: cif_fix_values 6452 2018-10-05 10:23:21Z andrius 
;
_cod_original_sg_symbol_H-M 'P 21/n'
_cod_database_code 2209850
_cod_database_fobs_code 2209850

loop_
_symmetry_equiv_pos_as_xyz
'x, y, z'
'-x+1/2, y+1/2, -z+1/2'
'-x, -y, -z'
'x-1/2, -y-1/2, z-1/2'

loop_
_atom_site_type_symbol
_atom_site_label
_atom_site_fract_x
_atom_site_fract_y
_atom_site_fract_z
_atom_site_U_iso_or_equiv
_atom_site_adp_type
_atom_site_calc_flag
_atom_site_refinement_flags
_atom_site_occupancy
C C1 0.35487(13) 0.61936(6) 0.52146(8) 0.0250(2) Uani d . 1
N N2 0.28680(11) 0.55812(5) 0.54822(7) 0.0276(2) Uani d . 1
C C3 0.14934(14) 0.56721(7) 0.57519(9) 0.0320(3) Uani d . 1
H H3 0.0995 0.5242 0.5942 0.038 Uiso calc R 1
C C4 0.07656(16) 0.63595(8) 0.57679(10) 0.0371(3) Uani d . 1
H H4 -0.0208 0.6400 0.5964 0.045 Uiso calc R 1
C C5 0.14840(17) 0.69850(8) 0.54932(11) 0.0398(3) Uani d . 1
H H5 0.1016 0.7465 0.5500 0.048 Uiso calc R 1
C C6 0.28963(15) 0.69014(7) 0.52078(9) 0.0324(3) Uani d . 1
H H6 0.3411 0.7323 0.5010 0.039 Uiso calc R 1
C C7 0.51343(14) 0.60878(6) 0.49570(9) 0.0265(2) Uani d . 1
H H7A 0.5652 0.6582 0.4963 0.032 Uiso calc R 1
H H7B 0.5866 0.5781 0.5510 0.032 Uiso calc R 1
N N8 0.49768(11) 0.57322(5) 0.39537(7) 0.0241(2) Uani d . 1
H H8 0.5545(16) 0.5304(8) 0.3981(10) 0.029 Uiso d . 1
C C9 0.44138(12) 0.61237(6) 0.30686(8) 0.0229(2) Uani d . 1
O O10 0.38288(10) 0.67491(4) 0.30580(6) 0.0303(2) Uani d . 1
C C11 0.46375(12) 0.57443(6) 0.20680(8) 0.0213(2) Uani d . 1
C C12 0.33984(12) 0.60789(6) 0.11012(8) 0.0224(2) Uani d . 1
C C13 0.34647(13) 0.68428(6) 0.09005(9) 0.0257(2) Uani d . 1
H H13 0.4209 0.7152 0.1387 0.031 Uiso calc R 1
C C14 0.24596(14) 0.71547(7) 0.00011(9) 0.0302(3) Uani d . 1
H H14 0.2540 0.7673 -0.0129 0.036 Uiso calc R 1
C C15 0.13360(14) 0.67192(7) -0.07124(10) 0.0326(3) Uani d . 1
H H15 0.0632 0.6937 -0.1322 0.039 Uiso calc R 1
C C16 0.12583(13) 0.59636(7) -0.05217(9) 0.0300(3) Uani d . 1
H H16 0.0499 0.5658 -0.1006 0.036 Uiso calc R 1
C C17 0.22845(13) 0.56459(6) 0.03744(9) 0.0250(2) Uani d . 1
H H17 0.2223 0.5125 0.0491 0.030 Uiso calc R 1
C C18 0.63611(12) 0.59476(6) 0.19996(8) 0.0218(2) Uani d . 1
C C19 0.66712(13) 0.59247(6) 0.10324(9) 0.0253(2) Uani d . 1
H H19 0.5831 0.5778 0.0434 0.030 Uiso calc R 1
C C20 0.81834(14) 0.61123(6) 0.09299(9) 0.0283(2) Uani d . 1
H H20 0.8364 0.6095 0.0264 0.034 Uiso calc R 1
C C21 0.94318(14) 0.63252(6) 0.17909(10) 0.0304(3) Uani d . 1
H H21 1.0465 0.6456 0.1720 0.036 Uiso calc R 1
C C22 0.91501(14) 0.63449(7) 0.27552(10) 0.0336(3) Uani d . 1
H H22 1.0000 0.6485 0.3352 0.040 Uiso calc R 1
C C23 0.76286(14) 0.61601(7) 0.28590(9) 0.0288(3) Uani d . 1
H H23 0.7454 0.6179 0.3527 0.035 Uiso calc R 1
C C24 0.44001(12) 0.48936(6) 0.21212(8) 0.0219(2) Uani d . 1
C C25 0.54593(13) 0.43726(6) 0.19034(8) 0.0254(2) Uani d . 1
H H25 0.6405 0.4540 0.1739 0.031 Uiso calc R 1
C C26 0.51531(15) 0.36089(6) 0.19232(9) 0.0306(3) Uani d . 1
H H26 0.5890 0.3262 0.1772 0.037 Uiso calc R 1
C C27 0.37820(15) 0.33512(7) 0.21623(9) 0.0311(3) Uani d . 1
H H27 0.3574 0.2830 0.2175 0.037 Uiso calc R 1
C C28 0.27173(14) 0.38663(6) 0.23833(9) 0.0286(3) Uani d . 1
H H28 0.1776 0.3696 0.2550 0.034 Uiso calc R 1
C C29 0.30187(13) 0.46260(6) 0.23625(8) 0.0254(2) Uani d . 1
H H29 0.2278 0.4971 0.2514 0.030 Uiso calc R 1

loop_
_atom_site_aniso_label
_atom_site_aniso_U_11
_atom_site_aniso_U_22
_atom_site_aniso_U_33
_atom_site_aniso_U_12
_atom_site_aniso_U_13
_atom_site_aniso_U_23
C1 0.0264(5) 0.0296(6) 0.0191(5) 0.0003(4) 0.0065(4) -0.0027(4)
N2 0.0261(5) 0.0303(5) 0.0273(5) 0.0018(4) 0.0092(4) 0.0004(4)
C3 0.0277(6) 0.0387(7) 0.0317(6) 0.0010(5) 0.0120(5) 0.0040(5)
C4 0.0316(6) 0.0476(8) 0.0364(7) 0.0101(5) 0.0167(5) 0.0024(5)
C5 0.0445(7) 0.0361(7) 0.0438(7) 0.0121(6) 0.0205(6) 0.0006(6)
C6 0.0387(7) 0.0293(6) 0.0319(6) 0.0017(5) 0.0141(5) -0.0016(5)
C7 0.0258(5) 0.0297(6) 0.0248(5) -0.0023(4) 0.0085(4) -0.0029(4)
N8 0.0257(5) 0.0249(5) 0.0239(5) 0.0022(4) 0.0105(4) -0.0009(4)
C9 0.0198(5) 0.0243(5) 0.0261(5) -0.0012(4) 0.0090(4) -0.0017(4)
O10 0.0366(5) 0.0258(4) 0.0307(4) 0.0062(3) 0.0133(4) -0.0008(3)
C11 0.0191(5) 0.0230(5) 0.0229(5) 0.0002(4) 0.0078(4) -0.0005(4)
C12 0.0177(5) 0.0267(5) 0.0251(5) 0.0021(4) 0.0099(4) 0.0008(4)
C13 0.0213(5) 0.0270(6) 0.0306(6) 0.0003(4) 0.0102(4) 0.0006(4)
C14 0.0261(6) 0.0276(6) 0.0384(6) 0.0041(4) 0.0115(5) 0.0067(5)
C15 0.0235(5) 0.0393(7) 0.0333(6) 0.0065(5) 0.0054(5) 0.0082(5)
C16 0.0215(5) 0.0372(6) 0.0300(6) 0.0003(4) 0.0051(4) 0.0002(5)
C17 0.0214(5) 0.0268(6) 0.0281(5) 0.0008(4) 0.0090(4) 0.0005(4)
C18 0.0195(5) 0.0198(5) 0.0270(5) 0.0007(4) 0.0083(4) 0.0002(4)
C19 0.0229(5) 0.0272(5) 0.0268(6) -0.0004(4) 0.0084(4) -0.0028(4)
C20 0.0284(6) 0.0276(6) 0.0336(6) -0.0005(4) 0.0162(5) -0.0019(5)
C21 0.0217(5) 0.0294(6) 0.0429(7) -0.0027(4) 0.0138(5) -0.0012(5)
C22 0.0239(6) 0.0408(7) 0.0337(6) -0.0072(5) 0.0045(5) -0.0031(5)
C23 0.0266(6) 0.0341(6) 0.0263(6) -0.0043(4) 0.0084(5) -0.0016(5)
C24 0.0215(5) 0.0236(5) 0.0192(5) -0.0005(4) 0.0034(4) 0.0002(4)
C25 0.0244(5) 0.0274(6) 0.0244(5) 0.0011(4) 0.0068(4) -0.0007(4)
C26 0.0348(6) 0.0263(6) 0.0297(6) 0.0040(5) 0.0078(5) -0.0015(4)
C27 0.0386(6) 0.0239(5) 0.0269(6) -0.0046(5) 0.0031(5) 0.0004(4)
C28 0.0262(6) 0.0322(6) 0.0245(5) -0.0072(4) 0.0029(4) 0.0025(4)
C29 0.0226(5) 0.0287(6) 0.0242(5) -0.0006(4) 0.0056(4) 0.0004(4)

loop_
_atom_type_symbol
_atom_type_description
_atom_type_scat_dispersion_real
_atom_type_scat_dispersion_imag
_atom_type_scat_source
C C 0.0033 0.0016 'International Tables Vol C Tables 4.2.6.8 and 6.1.1.4'
H H 0.0000 0.0000 'International Tables Vol C Tables 4.2.6.8 and 6.1.1.4'
N N 0.0061 0.0033 'International Tables Vol C Tables 4.2.6.8 and 6.1.1.4'
O O 0.0106 0.0060 'International Tables Vol C Tables 4.2.6.8 and 6.1.1.4'

loop_
_geom_angle_atom_site_label_1
_geom_angle_atom_site_label_2
_geom_angle_atom_site_label_3
_geom_angle
_geom_angle_publ_flag
N2 C1 C6 122.88(10) ?
N2 C1 C7 116.81(10) ?
C6 C1 C7 120.25(10) ?
C1 N2 C3 117.37(10) ?
N2 C3 C4 123.35(12) ?
N2 C3 H3 118.3 ?
C4 C3 H3 118.3 ?
C5 C4 C3 118.58(11) ?
C5 C4 H4 120.7 ?
C3 C4 H4 120.7 ?
C4 C5 C6 118.86(12) ?
C4 C5 H5 120.6 ?
C6 C5 H5 120.6 ?
C5 C6 C1 118.95(12) ?
C5 C6 H6 120.5 ?
C1 C6 H6 120.5 ?
N8 C7 C1 114.45(9) ?
N8 C7 H7A 108.6 ?
C1 C7 H7A 108.6 ?
N8 C7 H7B 108.6 ?
C1 C7 H7B 108.6 ?
H7A C7 H7B 107.6 ?
C9 N8 C7 120.11(9) ?
C9 N8 H8 122.1(8) ?
C7 N8 H8 115.2(8) ?
O10 C9 N8 121.97(10) n
O10 C9 C11 122.52(9) n
N8 C9 C11 115.44(9) n
C24 C11 C12 110.70(8) ?
C24 C11 C18 112.05(8) ?
C12 C11 C18 107.48(8) ?
C24 C11 C9 109.80(8) ?
C12 C11 C9 109.08(8) ?
C18 C11 C9 107.63(8) ?
C17 C12 C13 117.92(10) ?
C17 C12 C11 122.93(10) ?
C13 C12 C11 118.99(9) ?
C14 C13 C12 120.83(10) ?
C14 C13 H13 119.6 ?
C12 C13 H13 119.6 ?
C13 C14 C15 120.78(11) ?
C13 C14 H14 119.6 ?
C15 C14 H14 119.6 ?
C16 C15 C14 118.89(11) ?
C16 C15 H15 120.6 ?
C14 C15 H15 120.6 ?
C15 C16 C17 120.48(11) ?
C15 C16 H16 119.8 ?
C17 C16 H16 119.8 ?
C12 C17 C16 121.09(10) ?
C12 C17 H17 119.5 ?
C16 C17 H17 119.5 ?
C23 C18 C19 117.60(10) ?
C23 C18 C11 123.27(9) ?
C19 C18 C11 119.13(9) ?
C20 C19 C18 121.23(10) ?
C20 C19 H19 119.4 ?
C18 C19 H19 119.4 ?
C21 C20 C19 120.57(11) ?
C21 C20 H20 119.7 ?
C19 C20 H20 119.7 ?
C22 C21 C20 118.97(10) ?
C22 C21 H21 120.5 ?
C20 C21 H21 120.5 ?
C21 C22 C23 120.54(11) ?
C21 C22 H22 119.7 ?
C23 C22 H22 119.7 ?
C18 C23 C22 121.09(11) ?
C18 C23 H23 119.5 ?
C22 C23 H23 119.5 ?
C25 C24 C29 117.94(10) ?
C25 C24 C11 123.29(9) ?
C29 C24 C11 118.72(9) ?
C24 C25 C26 120.96(11) ?
C24 C25 H25 119.5 ?
C26 C25 H25 119.5 ?
C27 C26 C25 120.56(11) ?
C27 C26 H26 119.7 ?
C25 C26 H26 119.7 ?
C26 C27 C28 118.99(11) ?
C26 C27 H27 120.5 ?
C28 C27 H27 120.5 ?
C29 C28 C27 120.53(11) ?
C29 C28 H28 119.7 ?
C27 C28 H28 119.7 ?
C28 C29 C24 121.03(10) ?
C28 C29 H29 119.5 ?
C24 C29 H29 119.5 ?

loop_
_geom_bond_atom_site_label_1
_geom_bond_atom_site_label_2
_geom_bond_distance
_geom_bond_publ_flag
C1 N2 1.3391(15) ?
C1 C6 1.3842(16) ?
C1 C7 1.5117(15) ?
N2 C3 1.3417(15) ?
C3 C4 1.3831(18) ?
C3 H3 0.9500 ?
C4 C5 1.379(2) ?
C4 H4 0.9500 ?
C5 C6 1.3823(18) ?
C5 H5 0.9500 ?
C6 H6 0.9500 ?
C7 N8 1.4589(14) n
C7 H7A 0.9900 ?
C7 H7B 0.9900 ?
N8 C9 1.3432(14) n
N8 H8 0.903(14) ?
C9 O10 1.2255(13) n
C9 C11 1.5639(14) n
C11 C24 1.5403(14) ?
C11 C12 1.5435(14) ?
C11 C18 1.5545(14) ?
C12 C17 1.3902(15) ?
C12 C13 1.3975(15) ?
C13 C14 1.3839(16) ?
C13 H13 0.9500 ?
C14 C15 1.3880(18) ?
C14 H14 0.9500 ?
C15 C16 1.3813(18) ?
C15 H15 0.9500 ?
C16 C17 1.3921(16) ?
C16 H16 0.9500 ?
C17 H17 0.9500 ?
C18 C23 1.3930(15) ?
C18 C19 1.3974(15) ?
C19 C20 1.3877(15) ?
C19 H19 0.9500 ?
C20 C21 1.3857(17) ?
C20 H20 0.9500 ?
C21 C22 1.3824(18) ?
C21 H21 0.9500 ?
C22 C23 1.3950(16) ?
C22 H22 0.9500 ?
C23 H23 0.9500 ?
C24 C25 1.3918(15) ?
C24 C29 1.4022(15) ?
C25 C26 1.3934(16) ?
C25 H25 0.9500 ?
C26 C27 1.3868(17) ?
C26 H26 0.9500 ?
C27 C28 1.3899(17) ?
C27 H27 0.9500 ?
C28 C29 1.3857(16) ?
C28 H28 0.9500 ?
C29 H29 0.9500 ?

loop_
_geom_hbond_atom_site_label_D
_geom_hbond_atom_site_label_H
_geom_hbond_atom_site_label_A
_geom_hbond_site_symmetry_A
_geom_hbond_distance_DH
_geom_hbond_distance_HA
_geom_hbond_distance_DA
_geom_hbond_angle_DHA
N8 H8 N2 3_666 0.903(14) 2.081(14) 2.9544(14) 162.4(12)

loop_
_geom_torsion_atom_site_label_1
_geom_torsion_atom_site_label_2
_geom_torsion_atom_site_label_3
_geom_torsion_atom_site_label_4
_geom_torsion
_geom_torsion_publ_flag
C6 C1 N2 C3 0.04(16) ?
C7 C1 N2 C3 177.46(10) ?
C1 N2 C3 C4 -0.20(18) ?
N2 C3 C4 C5 0.0(2) ?
C3 C4 C5 C6 0.3(2) ?
C4 C5 C6 C1 -0.47(19) ?
N2 C1 C6 C5 0.29(18) ?
C7 C1 C6 C5 -177.04(11) ?
N2 C1 C7 N8 73.64(13) n
C6 C1 C7 N8 -108.86(12) ?
C1 C7 N8 C9 75.92(13) n
C7 N8 C9 O10 -9.37(16) ?
C7 N8 C9 C11 167.65(9) ?
O10 C9 C11 C24 -146.50(10) n
N8 C9 C11 C24 36.50(12) ?
O10 C9 C11 C12 -25.03(13) n
N8 C9 C11 C12 157.97(9) ?
O10 C9 C11 C18 91.29(12) n
N8 C9 C11 C18 -85.71(11) ?
C24 C11 C12 C17 -2.42(13) ?
C18 C11 C12 C17 120.24(10) ?
C9 C11 C12 C17 -123.34(10) ?
C24 C11 C12 C13 -177.70(9) ?
C18 C11 C12 C13 -55.04(12) ?
C9 C11 C12 C13 61.38(12) ?
C17 C12 C13 C14 -0.51(15) ?
C11 C12 C13 C14 175.00(9) ?
C12 C13 C14 C15 1.43(17) ?
C13 C14 C15 C16 -1.33(17) ?
C14 C15 C16 C17 0.35(17) ?
C13 C12 C17 C16 -0.47(15) ?
C11 C12 C17 C16 -175.80(10) ?
C15 C16 C17 C12 0.55(17) ?
C24 C11 C18 C23 -98.03(12) ?
C12 C11 C18 C23 140.15(10) ?
C9 C11 C18 C23 22.78(14) ?
C24 C11 C18 C19 82.50(12) ?
C12 C11 C18 C19 -39.32(12) ?
C9 C11 C18 C19 -156.69(9) ?
C23 C18 C19 C20 -0.49(16) ?
C11 C18 C19 C20 179.01(10) ?
C18 C19 C20 C21 0.28(17) ?
C19 C20 C21 C22 0.27(18) ?
C20 C21 C22 C23 -0.59(18) ?
C19 C18 C23 C22 0.16(17) ?
C11 C18 C23 C22 -179.32(10) ?
C21 C22 C23 C18 0.38(19) ?
C12 C11 C24 C25 106.77(11) ?
C18 C11 C24 C25 -13.19(14) ?
C9 C11 C24 C25 -132.74(10) ?
C12 C11 C24 C29 -70.75(12) ?
C18 C11 C24 C29 169.29(9) ?
C9 C11 C24 C29 49.74(12) ?
C29 C24 C25 C26 0.11(16) ?
C11 C24 C25 C26 -177.43(10) ?
C24 C25 C26 C27 -0.07(17) ?
C25 C26 C27 C28 -0.07(17) ?
C26 C27 C28 C29 0.16(16) ?
C27 C28 C29 C24 -0.12(16) ?
C25 C24 C29 C28 -0.01(15) ?
C11 C24 C29 C28 177.64(10) ?

loop_
_cod_related_entry_id
_cod_related_entry_database
_cod_related_entry_code
1 ChemSpider 21127745
